data_2020860
loop_
_publ_author_name
'Sridhar, Balasubramanian'
'Nanubolu, Jagadeesh Babu'
'Ravikumar, Krishnan'

_publ_section_title
;
 Four cocrystals of thymine with phenolic coformers: influence of the
 coformer on hydrogen bonding
;
_journal_issue 7
_journal_name_full 'Acta Crystallographica Section C Structural Chemistry'
_journal_page_first 602
_journal_paper_doi 10.1107/S2053229615011614
_journal_volume 71
_journal_year 2015
_chemical_formula_iupac '2C5 H6 N2 O2 , C6 H6 O2'
_chemical_formula_moiety '2(C5 H6 N2 O2), C6 H6 O2'
_chemical_formula_sum 'C16 H18 N4 O6'
_chemical_formula_weight 362.34
_chemical_name_common 'Thymine--hydroquinone (2/1)'
_chemical_name_systematic
;
5-Methylpyrimidine-2,4(1<i>H</i>,3<i>H</i>)-dione--benzene-1,4-diol (2/1)
;
_space_group_crystal_system monoclinic
_space_group_IT_number 14
_space_group_name_Hall '-P 2ybc'
_space_group_name_H-M_alt 'P 1 21/c 1'
_symmetry_space_group_name_Hall '-P 2ybc'
_symmetry_space_group_name_H-M 'P 1 21/c 1'
_atom_sites_solution_hydrogens mixed
_audit_creation_method SHELXL-2014/7
_cell_angle_alpha 90
_cell_angle_beta 97.639(3)
_cell_angle_gamma 90
_cell_formula_units_Z 2
_cell_length_a 14.204(3)
_cell_length_b 6.9634(13)
_cell_length_c 8.4505(15)
_cell_measurement_reflns_used 5536
_cell_measurement_temperature 294(2)
_cell_measurement_theta_max 28.30
_cell_measurement_theta_min 2.89
_cell_volume 828.4(3)
_computing_cell_refinement
;
SAINT (Bruker, 2001)
;
_computing_data_collection
;
SMART (Bruker, 2001)
;
_computing_data_reduction
;
SAINT (Bruker, 2001)
;
_computing_molecular_graphics
;
DIAMOND (Brandenburg & Putz, 2005)
;
_computing_publication_material
;
SHELXL2014 (Sheldrick, 2015)
;
_computing_structure_refinement
;
SHELXL2014 (Sheldrick, 2015)
;
_computing_structure_solution
;
SHELXS97 (Sheldrick, 2015)
;
_diffrn_ambient_temperature 294(2)
_diffrn_measured_fraction_theta_full 0.997
_diffrn_measured_fraction_theta_max 0.967
_diffrn_measurement_device_type 'Bruker SMART APEX CCD area-detector'
_diffrn_measurement_method \w
_diffrn_radiation_type MoK\a
_diffrn_radiation_wavelength 0.71073
_diffrn_reflns_av_R_equivalents 0.0158
_diffrn_reflns_limit_h_max 18
_diffrn_reflns_limit_h_min -18
_diffrn_reflns_limit_k_max 9
_diffrn_reflns_limit_k_min -8
_diffrn_reflns_limit_l_max 11
_diffrn_reflns_limit_l_min -11
_diffrn_reflns_number 9216
_diffrn_reflns_theta_full 25.000
_diffrn_reflns_theta_max 28.327
_diffrn_reflns_theta_min 2.894
_exptl_absorpt_coefficient_mu 0.113
_exptl_absorpt_correction_T_max 0.99
_exptl_absorpt_correction_T_min 0.95
_exptl_absorpt_correction_type multi-scan
_exptl_absorpt_process_details
;
(SADABS; Bruker, 2001)
;
_exptl_crystal_colour colourless
_exptl_crystal_density_diffrn 1.453
_exptl_crystal_description block
_exptl_crystal_F_000 380
_exptl_crystal_size_max 0.190
_exptl_crystal_size_mid 0.170
_exptl_crystal_size_min 0.110
_refine_diff_density_max 0.299
_refine_diff_density_min -0.163
_refine_ls_extinction_coef .
_refine_ls_extinction_method none
_refine_ls_goodness_of_fit_ref 1.062
_refine_ls_hydrogen_treatment mixed
_refine_ls_matrix_type full
_refine_ls_number_parameters 131
_refine_ls_number_reflns 1993
_refine_ls_number_restraints 0
_refine_ls_restrained_S_all 1.062
_refine_ls_R_factor_all 0.0452
_refine_ls_R_factor_gt 0.0423
_refine_ls_shift/su_max 0.000
_refine_ls_shift/su_mean 0.000
_refine_ls_structure_factor_coef Fsqd
_refine_ls_weighting_details 'w = 1/[\s^2^(Fo^2^)+(0.0761P)^2^+0.1217P] where P=(Fo^2^+2Fc^2^)/3'
_refine_ls_weighting_scheme calc
_refine_ls_wR_factor_gt 0.1201
_refine_ls_wR_factor_ref 0.1232
_reflns_number_gt 1795
_reflns_number_total 1993
_reflns_threshold_expression I>2\s(I)
_cod_data_source_file eg3185sup1_III.cif
_cod_data_source_block III
_cod_database_code 2020860
_shelx_space_group_comment
;
The symmetry employed for this shelxl refinement is uniquely defined
by the following loop, which should always be used as a source of
symmetry information in preference to the above space-group names.
They are only intended as comments.
;
_shelx_estimated_absorpt_t_min 0.979
_shelx_estimated_absorpt_t_max 0.988

loop_
_space_group_symop_operation_xyz
'x, y, z'
'-x, y+1/2, -z+1/2'
'-x, -y, -z'
'x, -y-1/2, z-1/2'

loop_
_atom_site_type_symbol
_atom_site_label
_atom_site_fract_x
_atom_site_fract_y
_atom_site_fract_z
_atom_site_U_iso_or_equiv
_atom_site_adp_type
_atom_site_calc_flag
_atom_site_occupancy
_atom_site_disorder_assembly
_atom_site_disorder_group
C C2 0.05890(8) 0.07119(14) 0.68305(13) 0.0326(2) Uani d 1 . .
C C4 0.16775(7) -0.11392(15) 0.54085(13) 0.0333(2) Uani d 1 . .
C C5 0.20629(8) 0.06465(15) 0.48908(14) 0.0357(3) Uani d 1 . .
C C6 0.16838(8) 0.22928(16) 0.53445(13) 0.0368(3) Uani d 1 . .
H H6 0.1917 0.3451 0.5011 0.044 Uiso calc 1 . .
C C9 0.28532(10) 0.05661(18) 0.38818(19) 0.0506(3) Uani d 1 . .
H H9A 0.3000 0.1842 0.3561 0.076 Uiso calc 1 . .
H H9B 0.2661 -0.0202 0.2951 0.076 Uiso calc 1 . .
H H9C 0.3405 0.0006 0.4486 0.076 Uiso calc 1 . .
N N1 0.09611(7) 0.23300(13) 0.62866(11) 0.0368(2) Uani d 1 . .
H H1N 0.0699(10) -0.201(2) 0.6705(18) 0.050(4) Uiso d 1 . .
N N3 0.09643(6) -0.09626(12) 0.63644(11) 0.0339(2) Uani d 1 . .
H H2N 0.0694(10) 0.340(2) 0.6545(18) 0.047(4) Uiso d 1 . .
O O7 -0.00587(6) 0.07241(10) 0.76821(11) 0.0417(2) Uani d 1 . .
O O8 0.19223(6) -0.27636(11) 0.50584(11) 0.0452(2) Uani d 1 . .
C C10 0.40986(8) -0.46666(16) 0.41857(14) 0.0394(3) Uani d 1 . .
C C11 0.43502(8) -0.39291(17) 0.57083(14) 0.0432(3) Uani d 1 . .
H H11 0.3914 -0.3210 0.6187 0.052 Uiso calc 1 . .
C C12 0.52483(9) -0.42616(17) 0.65162(16) 0.0455(3) Uani d 1 . .
H H12 0.5414 -0.3762 0.7536 0.055 Uiso calc 1 . .
O O13 0.32155(7) -0.43836(14) 0.33328(12) 0.0513(3) Uani d 1 . .
H H3O 0.2831(14) -0.376(3) 0.393(2) 0.074(5) Uiso d 1 . .

loop_
_atom_site_aniso_label
_atom_site_aniso_U_11
_atom_site_aniso_U_22
_atom_site_aniso_U_33
_atom_site_aniso_U_12
_atom_site_aniso_U_13
_atom_site_aniso_U_23
C2 0.0362(5) 0.0249(5) 0.0370(5) 0.0006(3) 0.0054(4) -0.0011(3)
C4 0.0335(5) 0.0285(5) 0.0381(5) 0.0019(4) 0.0054(4) -0.0001(4)
C5 0.0371(5) 0.0317(5) 0.0388(5) -0.0020(4) 0.0067(4) 0.0027(4)
C6 0.0426(6) 0.0280(5) 0.0404(5) -0.0052(4) 0.0072(4) 0.0021(4)
C9 0.0514(7) 0.0412(6) 0.0638(8) -0.0004(5) 0.0252(6) 0.0059(5)
N1 0.0447(5) 0.0219(4) 0.0451(5) 0.0004(3) 0.0110(4) -0.0015(3)
N3 0.0384(5) 0.0216(4) 0.0433(5) -0.0003(3) 0.0105(4) 0.0007(3)
O7 0.0467(5) 0.0267(4) 0.0556(5) 0.0012(3) 0.0211(4) -0.0011(3)
O8 0.0476(5) 0.0294(4) 0.0617(5) 0.0043(3) 0.0193(4) -0.0024(3)
C10 0.0383(6) 0.0342(5) 0.0473(6) 0.0009(4) 0.0117(4) 0.0013(4)
C11 0.0430(6) 0.0410(6) 0.0487(7) 0.0067(5) 0.0172(5) -0.0043(5)
C12 0.0475(7) 0.0466(7) 0.0437(6) 0.0037(5) 0.0115(5) -0.0074(5)
O13 0.0431(5) 0.0542(6) 0.0565(6) 0.0096(4) 0.0061(4) -0.0078(4)

loop_
_atom_type_symbol
_atom_type_description
_atom_type_scat_dispersion_real
_atom_type_scat_dispersion_imag
_atom_type_scat_source
C C 0.0033 0.0016 'International Tables Vol C Tables 4.2.6.8 and 6.1.1.4'
H H 0.0000 0.0000 'International Tables Vol C Tables 4.2.6.8 and 6.1.1.4'
N N 0.0061 0.0033 'International Tables Vol C Tables 4.2.6.8 and 6.1.1.4'
O O 0.0106 0.0060 'International Tables Vol C Tables 4.2.6.8 and 6.1.1.4'

loop_
_geom_angle_atom_site_label_1
_geom_angle_atom_site_label_2
_geom_angle_atom_site_label_3
_geom_angle_site_symmetry_1
_geom_angle_site_symmetry_3
_geom_angle
O7 C2 N1 . . 123.04(9)
O7 C2 N3 . . 121.50(9)
N1 C2 N3 . . 115.46(10)
O8 C4 N3 . . 118.33(9)
O8 C4 C5 . . 125.85(10)
N3 C4 C5 . . 115.82(9)
C6 C5 C4 . . 117.64(10)
C6 C5 C9 . . 123.59(10)
C4 C5 C9 . . 118.78(10)
C5 C6 N1 . . 122.51(9)
C5 C6 H6 . . 118.7
N1 C6 H6 . . 118.7
C5 C9 H9A . . 109.5
C5 C9 H9B . . 109.5
H9A C9 H9B . . 109.5
C5 C9 H9C . . 109.5
H9A C9 H9C . . 109.5
H9B C9 H9C . . 109.5
C2 N1 C6 . . 122.36(9)
C2 N1 H2N . . 115.1(10)
C6 N1 H2N . . 122.5(10)
C2 N3 C4 . . 126.19(9)
C2 N3 H1N . . 114.3(9)
C4 N3 H1N . . 119.5(9)
O13 C10 C12 . 3_646 117.99(11)
O13 C10 C11 . . 122.52(10)
C12 C10 C11 3_646 . 119.49(11)
C12 C11 C10 . . 120.17(11)
C12 C11 H11 . . 119.9
C10 C11 H11 . . 119.9
C11 C12 C10 . 3_646 120.34(12)
C11 C12 H12 . . 119.8
C10 C12 H12 3_646 . 119.8
C10 O13 H3O . . 110.5(12)

loop_
_geom_bond_atom_site_label_1
_geom_bond_atom_site_label_2
_geom_bond_site_symmetry_2
_geom_bond_distance
C2 O7 . 1.2412(13)
C2 N1 . 1.3509(13)
C2 N3 . 1.3619(13)
C4 O8 . 1.2310(13)
C4 N3 . 1.3825(14)
C4 C5 . 1.4495(14)
C5 C6 . 1.3439(15)
C5 C9 . 1.4983(16)
C6 N1 . 1.3805(14)
C6 H6 . 0.9300
C9 H9A . 0.9600
C9 H9B . 0.9600
C9 H9C . 0.9600
N1 H2N . 0.879(16)
N3 H1N . 0.886(17)
C10 O13 . 1.3753(15)
C10 C12 3_646 1.3841(16)
C10 C11 . 1.3873(18)
C11 C12 . 1.3839(17)
C11 H11 . 0.9300
C12 C10 3_646 1.3841(16)
C12 H12 . 0.9300
O13 H3O . 0.91(2)

loop_
_geom_hbond_atom_site_label_D
_geom_hbond_atom_site_label_H
_geom_hbond_atom_site_label_A
_geom_hbond_site_symmetry_A
_geom_hbond_distance_DH
_geom_hbond_distance_HA
_geom_hbond_distance_DA
_geom_hbond_angle_DHA
N1 H2N O7 2_556 0.879(16) 2.002(17) 2.8784(12) 174.6(14)
N3 H1N O7 2_546 0.886(17) 1.926(17) 2.8111(12) 176.1(14)
O13 H3O O8 . 0.91(2) 1.84(2) 2.7359(13) 171.6(18)

loop_
_geom_torsion_atom_site_label_1
_geom_torsion_atom_site_label_2
_geom_torsion_atom_site_label_3
_geom_torsion_atom_site_label_4
_geom_torsion_site_symmetry_1
_geom_torsion_site_symmetry_2
_geom_torsion_site_symmetry_3
_geom_torsion_site_symmetry_4
_geom_torsion
O8 C4 C5 C6 . . . . 177.60(11)
N3 C4 C5 C6 . . . . -1.58(16)
O8 C4 C5 C9 . . . . -2.16(19)
N3 C4 C5 C9 . . . . 178.65(10)
C4 C5 C6 N1 . . . . 0.82(17)
C9 C5 C6 N1 . . . . -179.42(11)
O7 C2 N1 C6 . . . . 179.78(10)
N3 C2 N1 C6 . . . . -1.05(16)
C5 C6 N1 C2 . . . . 0.56(18)
O7 C2 N3 C4 . . . . 179.34(10)
N1 C2 N3 C4 . . . . 0.15(17)
O8 C4 N3 C2 . . . . -178.10(10)
C5 C4 N3 C2 . . . . 1.15(17)
O13 C10 C11 C12 . . . . 179.81(11)
C12 C10 C11 C12 3_646 . . . 0.1(2)
C10 C11 C12 C10 . . . 3_646 -0.1(2)

_cod_database_fobs_code 2020860
